data_4341742
loop_
_publ_author_name
'Gao, Jianhua'
'Li, Jian'
'Sulejmanovic, Dino'
'Hwu, Shiou-Jyh'

_publ_section_title
;
 M3(P2O7)2(2-)-Type Open Frameworks Featuring [M2O8] and [M3O12]
 Multinuclear Transition-Metal Oxide Units. Serendipitous Synthesis of Six
 Polymorphic Salt-Inclusion Magnetic Solids: Na2M3(P2O7)2&#x00B7;ACl (M =
 Mn, Fe; A = Rb, Cs) and K2M3(P2O7)2&#x00B7;CsCl (M = Fe, Mn).
;
_journal_issue 3
_journal_name_full 'Inorganic chemistry'
_journal_page_first 1136
_journal_page_last 1144
_journal_paper_doi 10.1021/ic5024696
_journal_volume 54
_journal_year 2015
_chemical_formula_sum 'Cl Fe3 Na2 O14 P4 Rb'
_chemical_formula_weight 682.33
_chemical_name_systematic
; 
 ? 
;
_space_group_IT_number 15
_symmetry_cell_setting monoclinic
_symmetry_space_group_name_Hall '-C 2yc'
_symmetry_space_group_name_H-M 'C 1 2/c 1'
_atom_sites_solution_hydrogens none
_atom_sites_solution_primary direct
_atom_sites_solution_secondary difmap
_audit_creation_method SHELXL-97
_cell_angle_alpha 90.00
_cell_angle_beta 118.82(3)
_cell_angle_gamma 90.00
_cell_formula_units_Z 4
_cell_length_a 20.827(4)
_cell_length_b 5.1920(10)
_cell_length_c 13.709(3)
_cell_measurement_temperature 293(2)
_cell_volume 1298.8(6)
_computing_structure_refinement 'SHELXL-97 (Sheldrick, 1997)'
_computing_structure_solution 'SHELXS-97 (Sheldrick, 1990)'
_diffrn_ambient_temperature 293(2)
_diffrn_measured_fraction_theta_full 0.995
_diffrn_measured_fraction_theta_max 0.995
_diffrn_radiation_monochromator graphite
_diffrn_radiation_source 'fine-focus sealed tube'
_diffrn_radiation_type MoK\a
_diffrn_radiation_wavelength 0.71073
_diffrn_reflns_av_R_equivalents 0.0519
_diffrn_reflns_av_sigmaI/netI 0.0329
_diffrn_reflns_limit_h_max 25
_diffrn_reflns_limit_h_min -25
_diffrn_reflns_limit_k_max 6
_diffrn_reflns_limit_k_min -6
_diffrn_reflns_limit_l_max 17
_diffrn_reflns_limit_l_min -15
_diffrn_reflns_number 5767
_diffrn_reflns_theta_full 26.34
_diffrn_reflns_theta_max 26.34
_diffrn_reflns_theta_min 3.39
_exptl_absorpt_coefficient_mu 7.877
_exptl_absorpt_correction_T_max 0.455
_exptl_absorpt_correction_T_min 0.295
_exptl_absorpt_correction_type empirical
_exptl_crystal_colour 'Light brown'
_exptl_crystal_density_diffrn 3.490
_exptl_crystal_density_method 'not measured'
_exptl_crystal_description plate
_exptl_crystal_F_000 1304.0
_exptl_crystal_size_max 0.16
_exptl_crystal_size_mid 0.14
_exptl_crystal_size_min 0.1
_refine_diff_density_max 1.205
_refine_diff_density_min -0.943
_refine_diff_density_rms 0.252
_refine_ls_extinction_coef 0.0098(5)
_refine_ls_extinction_expression Fc^*^=kFc[1+0.001xFc^2^\l^3^/sin(2\q)]^-1/4^
_refine_ls_extinction_method SHELXL
_refine_ls_goodness_of_fit_ref 1.138
_refine_ls_hydrogen_treatment none
_refine_ls_matrix_type full
_refine_ls_number_parameters 117
_refine_ls_number_reflns 1321
_refine_ls_number_restraints 0
_refine_ls_restrained_S_all 1.138
_refine_ls_R_factor_all 0.0330
_refine_ls_R_factor_gt 0.0317
_refine_ls_shift/su_max 0.001
_refine_ls_shift/su_mean 0.000
_refine_ls_structure_factor_coef Fsqd
_refine_ls_weighting_details 'calc w=1/[\s^2^(Fo^2^)+(0.0488P)^2^+1.3121P] where P=(Fo^2^+2Fc^2^)/3'
_refine_ls_weighting_scheme calc
_refine_ls_wR_factor_gt 0.0779
_refine_ls_wR_factor_ref 0.0793
_reflns_number_gt 1257
_reflns_number_total 1329
_reflns_threshold_expression >2sigma(I)
_cod_data_source_file ic5024696_si_002.cif
_cod_data_source_block Na2Fe3(P2O7)2RbCl_(4)
_cod_depositor_comments 'Adding full bibliography for 4341739--4341744.cif.'
_cod_original_cell_volume 1298.8(4)
_cod_original_sg_symbol_H-M c2/c
_cod_database_code 4341742

loop_
_symmetry_equiv_pos_as_xyz
'x, y, z'
'-x, y, -z+1/2'
'x+1/2, y+1/2, z'
'-x+1/2, y+1/2, -z+1/2'
'-x, -y, -z'
'x, -y, z-1/2'
'-x+1/2, -y+1/2, -z'
'x+1/2, -y+1/2, z-1/2'

loop_
_atom_site_label
_atom_site_type_symbol
_atom_site_fract_x
_atom_site_fract_y
_atom_site_fract_z
_atom_site_U_iso_or_equiv
_atom_site_adp_type
_atom_site_occupancy
_atom_site_symmetry_multiplicity
_atom_site_calc_flag
_atom_site_refinement_flags
Rb Rb 0.5000 0.0000 0.0000 0.02853(19) Uani 1 2 d S
Fe1 Fe 0.34620(2) 0.01035(6) 0.15772(4) 0.01094(18) Uani 1 1 d .
Fe2 Fe 0.5000 0.44005(11) 0.2500 0.01338(19) Uani 1 2 d S
Na Na 0.72102(7) 0.9690(2) 0.15101(12) 0.0188(3) Uani 1 1 d .
Cl Cl 0.5000 -0.03918(18) 0.2500 0.0215(3) Uani 1 2 d S
P1 P 0.34199(4) 0.52058(12) 0.00734(6) 0.0090(2) Uani 1 1 d .
P2 P 0.61802(4) 0.48977(11) 0.17239(6) 0.0089(2) Uani 1 1 d .
O1 O 0.53922(12) 0.4941(3) 0.14810(19) 0.0145(5) Uani 1 1 d .
O2 O 0.39275(12) 0.4601(4) -0.04955(18) 0.0144(4) Uani 1 1 d .
O3 O 0.34601(11) 0.2282(4) 0.28983(17) 0.0157(4) Uani 1 1 d .
O4 O 0.38038(10) 0.3681(4) 0.11493(15) 0.0132(4) Uani 1 1 d .
O5 O 0.34477(11) -0.1898(3) 0.02627(16) 0.0163(4) Uani 1 1 d .
O6 O 0.66558(11) 0.7055(4) 0.24591(16) 0.0157(4) Uani 1 1 d .
O7 O 0.73267(10) 0.5788(4) 0.07379(17) 0.0175(4) Uani 1 1 d .

loop_
_atom_site_aniso_label
_atom_site_aniso_U_11
_atom_site_aniso_U_22
_atom_site_aniso_U_33
_atom_site_aniso_U_23
_atom_site_aniso_U_13
_atom_site_aniso_U_12
Rb 0.0333(3) 0.0215(3) 0.0201(3) -0.00191(14) 0.0043(2) 0.00350(15)
Fe1 0.0127(3) 0.0117(3) 0.0100(3) -0.00066(12) 0.0067(2) -0.00032(12)
Fe2 0.0145(3) 0.0163(3) 0.0147(3) 0.000 0.0113(3) 0.000
Na 0.0177(7) 0.0176(6) 0.0207(7) -0.0020(4) 0.0089(5) 0.0008(4)
Cl 0.0245(6) 0.0136(4) 0.0230(6) 0.000 0.0088(5) 0.000
P1 0.0089(4) 0.0109(4) 0.0083(4) 0.0000(2) 0.0050(3) 0.0008(2)
P2 0.0094(4) 0.0111(4) 0.0077(4) 0.0005(2) 0.0053(3) 0.0004(2)
O1 0.0109(11) 0.0234(11) 0.0114(12) 0.0019(7) 0.0070(10) 0.0001(6)
O2 0.0143(11) 0.0212(10) 0.0115(11) 0.0048(7) 0.0092(9) 0.0062(7)
O3 0.0219(9) 0.0135(9) 0.0150(10) -0.0026(7) 0.0114(8) -0.0044(8)
O4 0.0143(9) 0.0152(9) 0.0101(9) 0.0020(7) 0.0058(7) -0.0011(7)
O5 0.0257(10) 0.0105(9) 0.0142(10) -0.0010(7) 0.0109(8) 0.0006(7)
O6 0.0174(10) 0.0138(9) 0.0184(11) -0.0051(7) 0.0105(8) -0.0050(7)
O7 0.0104(9) 0.0224(10) 0.0168(11) -0.0031(8) 0.0042(8) -0.0017(8)

loop_
_atom_type_symbol
_atom_type_description
_atom_type_scat_dispersion_real
_atom_type_scat_dispersion_imag
_atom_type_scat_source
O O 0.0106 0.0060 'International Tables Vol C Tables 4.2.6.8 and 6.1.1.4'
Na Na 0.0362 0.0249 'International Tables Vol C Tables 4.2.6.8 and 6.1.1.4'
P P 0.1023 0.0942 'International Tables Vol C Tables 4.2.6.8 and 6.1.1.4'
Cl Cl 0.1484 0.1585 'International Tables Vol C Tables 4.2.6.8 and 6.1.1.4'
Fe Fe 0.3463 0.8444 'International Tables Vol C Tables 4.2.6.8 and 6.1.1.4'
Rb Rb -0.9393 2.9676 'International Tables Vol C Tables 4.2.6.8 and 6.1.1.4'

loop_
_geom_angle_atom_site_label_1
_geom_angle_atom_site_label_2
_geom_angle_atom_site_label_3
_geom_angle
_geom_angle_site_symmetry_1
_geom_angle_site_symmetry_3
O2 Rb O2 180.00(9) . 5_655
O2 Rb O1 123.54(6) . 5_655
O2 Rb O1 56.46(6) 5_655 5_655
O2 Rb O1 56.46(6) . .
O2 Rb O1 123.54(6) 5_655 .
O1 Rb O1 180.00(9) 5_655 .
O2 Rb O1 135.26(6) . 1_545
O2 Rb O1 44.74(6) 5_655 1_545
O1 Rb O1 69.07(7) 5_655 1_545
O1 Rb O1 110.93(7) . 1_545
O2 Rb O1 44.74(6) . 5_665
O2 Rb O1 135.26(6) 5_655 5_665
O1 Rb O1 110.93(7) 5_655 5_665
O1 Rb O1 69.07(7) . 5_665
O1 Rb O1 180.0 1_545 5_665
O2 Rb O3 78.10(6) . 6
O2 Rb O3 101.90(6) 5_655 6
O1 Rb O3 45.94(5) 5_655 6
O1 Rb O3 134.06(5) . 6
O1 Rb O3 95.88(6) 1_545 6
O1 Rb O3 84.12(6) 5_665 6
O2 Rb O3 101.90(6) . 2_655
O2 Rb O3 78.10(6) 5_655 2_655
O1 Rb O3 134.06(5) 5_655 2_655
O1 Rb O3 45.94(5) . 2_655
O1 Rb O3 84.12(6) 1_545 2_655
O1 Rb O3 95.88(6) 5_665 2_655
O3 Rb O3 180.00(14) 6 2_655
O2 Rb Cl 85.30(5) . .
O2 Rb Cl 94.70(5) 5_655 .
O1 Rb Cl 118.30(4) 5_655 .
O1 Rb Cl 61.70(4) . .
O1 Rb Cl 55.72(4) 1_545 .
O1 Rb Cl 124.28(4) 5_665 .
O3 Rb Cl 112.29(4) 6 .
O3 Rb Cl 67.71(4) 2_655 .
O2 Rb Cl 94.70(5) . 5_655
O2 Rb Cl 85.30(5) 5_655 5_655
O1 Rb Cl 61.71(4) 5_655 5_655
O1 Rb Cl 118.30(4) . 5_655
O1 Rb Cl 124.28(4) 1_545 5_655
O1 Rb Cl 55.72(4) 5_665 5_655
O3 Rb Cl 67.71(4) 6 5_655
O3 Rb Cl 112.29(4) 2_655 5_655
Cl Rb Cl 180.0 . 5_655
O2 Rb O2 104.64(6) . 1_545
O2 Rb O2 75.36(6) 5_655 1_545
O1 Rb O2 42.43(5) 5_655 1_545
O1 Rb O2 137.57(5) . 1_545
O1 Rb O2 52.78(6) 1_545 1_545
O1 Rb O2 127.22(6) 5_665 1_545
O3 Rb O2 43.65(5) 6 1_545
O3 Rb O2 136.35(5) 2_655 1_545
Cl Rb O2 80.59(4) . 1_545
Cl Rb O2 99.41(4) 5_655 1_545
O2 Rb O2 75.36(6) . 5_665
O2 Rb O2 104.64(6) 5_655 5_665
O1 Rb O2 137.57(5) 5_655 5_665
O1 Rb O2 42.43(5) . 5_665
O1 Rb O2 127.22(6) 1_545 5_665
O1 Rb O2 52.78(6) 5_665 5_665
O3 Rb O2 136.35(5) 6 5_665
O3 Rb O2 43.65(5) 2_655 5_665
Cl Rb O2 99.41(4) . 5_665
Cl Rb O2 80.59(4) 5_655 5_665
O2 Rb O2 180.00(7) 1_545 5_665
O5 Fe1 O7 93.91(9) . 3_445
O5 Fe1 O3 178.03(8) . .
O7 Fe1 O3 85.03(9) 3_445 .
O5 Fe1 O6 101.98(7) . 2_645
O7 Fe1 O6 91.69(8) 3_445 2_645
O3 Fe1 O6 79.73(7) . 2_645
O5 Fe1 O4 93.63(7) . .
O7 Fe1 O4 97.84(8) 3_445 .
O3 Fe1 O4 84.88(7) . .
O6 Fe1 O4 161.12(8) 2_645 .
O5 Fe1 Na 128.43(7) . 3_445
O7 Fe1 Na 40.83(6) 3_445 3_445
O3 Fe1 Na 49.93(6) . 3_445
O6 Fe1 Na 102.29(6) 2_645 3_445
O4 Fe1 Na 75.38(6) . 3_445
O5 Fe1 Na 140.70(6) . 2_645
O7 Fe1 Na 70.86(7) 3_445 2_645
O3 Fe1 Na 40.36(6) . 2_645
O6 Fe1 Na 45.10(5) 2_645 2_645
O4 Fe1 Na 123.59(6) . 2_645
Na Fe1 Na 60.19(3) 3_445 2_645
O5 Fe1 Rb 130.33(6) . 2_655
O7 Fe1 Rb 131.44(7) 3_445 2_655
O3 Fe1 Rb 51.28(6) . 2_655
O6 Fe1 Rb 63.74(6) 2_645 2_655
O4 Fe1 Rb 98.02(5) . 2_655
Na Fe1 Rb 101.22(3) 3_445 2_655
Na Fe1 Rb 62.13(3) 2_645 2_655
O1 Fe2 O1 163.45(11) 2_655 .
O1 Fe2 O4 86.28(8) 2_655 .
O1 Fe2 O4 96.40(8) . .
O1 Fe2 O4 96.40(8) 2_655 2_655
O1 Fe2 O4 86.28(8) . 2_655
O4 Fe2 O4 161.38(10) . 2_655
O1 Fe2 Cl 98.28(5) 2_655 .
O1 Fe2 Cl 98.28(5) . .
O4 Fe2 Cl 80.69(5) . .
O4 Fe2 Cl 80.69(5) 2_655 .
O1 Fe2 Cl 81.72(5) 2_655 1_565
O1 Fe2 Cl 81.72(5) . 1_565
O4 Fe2 Cl 99.31(5) . 1_565
O4 Fe2 Cl 99.31(5) 2_655 1_565
Cl Fe2 Cl 180.000(1) . 1_565
O1 Fe2 Rb 147.61(6) 2_655 .
O1 Fe2 Rb 46.78(6) . .
O4 Fe2 Rb 71.08(5) . .
O4 Fe2 Rb 98.33(5) 2_655 .
Cl Fe2 Rb 56.312(10) . .
Cl Fe2 Rb 123.688(10) 1_565 .
O1 Fe2 Rb 46.78(6) 2_655 2_655
O1 Fe2 Rb 147.61(6) . 2_655
O4 Fe2 Rb 98.33(5) . 2_655
O4 Fe2 Rb 71.08(5) 2_655 2_655
Cl Fe2 Rb 56.312(10) . 2_655
Cl Fe2 Rb 123.688(10) 1_565 2_655
Rb Fe2 Rb 112.62(2) . 2_655
O3 Na O7 148.98(9) 2_665 .
O3 Na O6 94.76(9) 2_665 4_655
O7 Na O6 114.59(8) . 4_655
O3 Na O5 86.13(8) 2_665 5_665
O7 Na O5 94.99(8) . 5_665
O6 Na O5 105.43(8) 4_655 5_665
O3 Na O6 68.66(8) 2_665 .
O7 Na O6 86.39(8) . .
O6 Na O6 122.33(7) 4_655 .
O5 Na O6 126.57(9) 5_665 .
O3 Na O3 123.91(7) 2_665 3
O7 Na O3 69.03(7) . 3
O6 Na O3 58.80(7) 4_655 3
O5 Na O3 144.85(9) 5_665 3
O6 Na O3 84.84(8) . 3
O3 Na P2 108.36(7) 2_665 4_655
O7 Na P2 94.32(6) . 4_655
O6 Na P2 29.37(5) 4_655 4_655
O5 Na P2 130.76(7) 5_665 4_655
O6 Na P2 102.20(7) . 4_655
O3 Na P2 29.83(5) 3 4_655
O3 Na P1 125.08(7) 2_665 5_665
O7 Na P1 26.36(5) . 5_665
O6 Na P1 140.14(7) 4_655 5_665
O5 Na P1 81.15(6) 5_665 5_665
O6 Na P1 77.16(6) . 5_665
O3 Na P1 92.96(6) 3 5_665
P2 Na P1 120.23(4) 4_655 5_665
O3 Na P1 69.51(6) 2_665 5_675
O7 Na P1 119.62(8) . 5_675
O6 Na P1 86.73(6) 4_655 5_675
O5 Na P1 25.95(5) 5_665 5_675
O6 Na P1 130.20(6) . 5_675
O3 Na P1 142.21(6) 3 5_675
P2 Na P1 115.73(4) 4_655 5_675
P1 Na P1 107.00(5) 5_665 5_675
O3 Na P2 83.36(6) 2_665 .
O7 Na P2 67.26(6) . .
O6 Na P2 143.29(7) 4_655 .
O5 Na P2 110.98(7) 5_665 .
O6 Na P2 24.46(5) . .
O3 Na P2 91.99(6) 3 .
P2 Na P2 117.19(4) 4_655 .
P1 Na P2 53.35(3) 5_665 .
P1 Na P2 125.72(5) 5_675 .
O3 Na Fe1 160.18(7) 2_665 3
O7 Na Fe1 35.75(5) . 3
O6 Na Fe1 79.92(6) 4_655 3
O5 Na Fe1 113.67(7) 5_665 3
O6 Na Fe1 97.92(6) . 3
O3 Na Fe1 37.60(5) 3 3
P2 Na Fe1 58.86(3) 4_655 3
P1 Na Fe1 62.08(3) 5_665 3
P1 Na Fe1 128.60(5) 5_675 3
P2 Na Fe1 89.58(3) . 3
O3 Na Na 49.54(6) 2_665 4_655
O7 Na Na 155.56(9) . 4_655
O6 Na Na 45.66(6) 4_655 4_655
O5 Na Na 104.01(6) 5_665 4_655
O6 Na Na 94.28(7) . 4_655
O3 Na Na 86.67(7) 3 4_655
P2 Na Na 61.62(5) 4_655 4_655
P1 Na Na 171.42(6) 5_665 4_655
P1 Na Na 78.07(3) 5_675 4_655
P2 Na Na 118.08(6) . 4_655
Fe1 Na Na 120.47(6) 3 4_655
Fe2 Cl Fe2 180.000(1) . 1_545
Fe2 Cl Rb 86.604(16) . 2_655
Fe2 Cl Rb 93.396(16) 1_545 2_655
Fe2 Cl Rb 86.604(16) . .
Fe2 Cl Rb 93.396(16) 1_545 .
Rb Cl Rb 173.21(3) 2_655 .
O7 P1 O4 114.38(12) 5_665 .
O7 P1 O5 113.99(12) 5_665 1_565
O4 P1 O5 112.98(11) . 1_565
O7 P1 O2 105.09(12) 5_665 .
O4 P1 O2 101.92(11) . .
O5 P1 O2 107.09(11) 1_565 .
O7 P1 Na 44.08(8) 5_665 5_665
O4 P1 Na 95.57(8) . 5_665
O5 P1 Na 150.89(9) 1_565 5_665
O2 P1 Na 70.55(8) . 5_665
O7 P1 Na 81.14(9) 5_665 5_675
O4 P1 Na 157.18(8) . 5_675
O5 P1 Na 44.23(8) 1_565 5_675
O2 P1 Na 89.06(8) . 5_675
Na P1 Na 107.00(5) 5_665 5_675
O1 P2 O6 115.42(11) . .
O1 P2 O3 113.22(11) . 2_655
O6 P2 O3 112.23(12) . 2_655
O1 P2 O2 100.28(13) . 5_665
O6 P2 O2 107.08(11) . 5_665
O3 P2 O2 107.40(11) 2_655 5_665
O1 P2 Na 146.99(10) . 4_645
O6 P2 Na 51.73(8) . 4_645
O3 P2 Na 61.56(8) 2_655 4_645
O2 P2 Na 112.46(9) 5_665 4_645
O1 P2 Na 129.52(8) . .
O6 P2 Na 43.58(8) . .
O3 P2 Na 117.25(9) 2_655 .
O2 P2 Na 64.25(9) 5_665 .
Na P2 Na 66.10(4) 4_645 .
O1 P2 Rb 62.06(8) . .
O6 P2 Rb 177.44(8) . .
O3 P2 Rb 69.75(9) 2_655 .
O2 P2 Rb 73.47(8) 5_665 .
Na P2 Rb 130.53(3) 4_645 .
Na P2 Rb 137.35(3) . .
O1 P2 Rb 61.32(8) . 1_565
O6 P2 Rb 85.04(8) . 1_565
O3 P2 Rb 161.57(9) 2_655 1_565
O2 P2 Rb 59.27(7) 5_665 1_565
Na P2 Rb 133.38(3) 4_645 1_565
Na P2 Rb 70.39(3) . 1_565
Rb P2 Rb 93.19(3) . 1_565
P2 O1 Fe2 128.81(15) . .
P2 O1 Rb 92.70(9) . .
Fe2 O1 Rb 106.19(7) . .
P2 O1 Rb 94.04(9) . 1_565
Fe2 O1 Rb 120.64(8) . 1_565
Rb O1 Rb 110.93(7) . 1_565
P2 O2 P1 132.76(14) 5_665 .
P2 O2 Rb 94.35(9) 5_665 .
P1 O2 Rb 127.61(10) . .
P2 O2 Rb 79.90(8) 5_665 1_565
P1 O2 Rb 105.03(9) . 1_565
Rb O2 Rb 104.64(6) . 1_565
P2 O3 Fe1 124.13(11) 2_655 .
P2 O3 Na 132.35(12) 2_655 2_645
Fe1 O3 Na 103.51(9) . 2_645
P2 O3 Na 88.61(10) 2_655 3_445
Fe1 O3 Na 92.47(8) . 3_445
Na O3 Na 88.68(7) 2_645 3_445
P2 O3 Rb 84.95(9) 2_655 2_655
Fe1 O3 Rb 98.66(7) . 2_655
Na O3 Rb 88.97(7) 2_645 2_655
Na O3 Rb 168.87(8) 3_445 2_655
P1 O4 Fe1 128.43(11) . .
P1 O4 Fe2 123.67(11) . .
Fe1 O4 Fe2 106.84(8) . .
P1 O5 Fe1 128.92(12) 1_545 .
P1 O5 Na 109.82(11) 1_545 5_665
Fe1 O5 Na 113.55(8) . 5_665
P1 O5 Rb 102.59(9) 1_545 .
Fe1 O5 Rb 108.47(7) . .
Na O5 Rb 82.52(7) 5_665 .
P2 O6 Fe1 136.24(12) . 2_665
P2 O6 Na 98.90(10) . 4_645
Fe1 O6 Na 112.50(9) 2_665 4_645
P2 O6 Na 111.96(11) . .
Fe1 O6 Na 97.69(8) 2_665 .
Na O6 Na 90.91(7) 4_645 .
P1 O7 Fe1 146.88(14) 5_665 3
P1 O7 Na 109.56(11) 5_665 .
Fe1 O7 Na 103.43(9) 3 .

loop_
_geom_bond_atom_site_label_1
_geom_bond_atom_site_label_2
_geom_bond_distance
_geom_bond_site_symmetry_2
Rb O2 3.113(2) .
Rb O2 3.113(2) 5_655
Rb O1 3.126(2) 5_655
Rb O1 3.126(2) .
Rb O1 3.177(2) 1_545
Rb O1 3.177(2) 5_665
Rb O3 3.329(2) 6
Rb O3 3.329(2) 2_655
Rb Cl 3.4334(7) .
Rb Cl 3.4334(7) 5_655
Rb O2 3.442(2) 1_545
Rb O2 3.442(2) 5_665
Fe1 O5 2.0679(19) .
Fe1 O7 2.102(2) 3_445
Fe1 O3 2.137(2) .
Fe1 O6 2.1504(19) 2_645
Fe1 O4 2.1689(19) .
Fe1 Na 3.4994(14) 3_445
Fe1 Na 3.5243(15) 2_645
Fe1 Rb 4.2179(18) 2_655
Fe2 O1 1.949(2) 2_655
Fe2 O1 1.949(2) .
Fe2 O4 2.308(2) .
Fe2 O4 2.308(2) 2_655
Fe2 Cl 2.4881(12) .
Fe2 Cl 2.7039(12) 1_565
Fe2 Rb 4.1191(7) 2_655
Na O3 2.347(2) 2_665
Na O7 2.352(2) .
Na O6 2.421(2) 4_655
Na O5 2.426(2) 5_665
Na O6 2.519(2) .
Na O3 2.680(3) 3
Na P2 3.047(2) 4_655
Na P1 3.1860(15) 5_665
Na P1 3.2726(15) 5_675
Na P2 3.3891(14) .
Na Fe1 3.4994(14) 3
Na Na 3.522(2) 4_655
Cl Fe2 2.7039(12) 1_545
Cl Rb 3.4334(7) 2_655
P1 O7 1.501(2) 5_665
P1 O4 1.518(2) .
P1 O5 1.5225(18) 1_565
P1 O2 1.619(2) .
P1 Na 3.1860(15) 5_665
P1 Na 3.2726(15) 5_675
P2 O1 1.509(2) .
P2 O6 1.5129(19) .
P2 O3 1.516(2) 2_655
P2 O2 1.609(2) 5_665
P2 Na 3.047(2) 4_645
P2 Rb 3.6116(11) 1_565
O1 Rb 3.177(2) 1_565
O2 P2 1.609(2) 5_665
O2 Rb 3.442(2) 1_565
O3 P2 1.516(2) 2_655
O3 Na 2.347(2) 2_645
O3 Na 2.680(3) 3_445
O3 Rb 3.329(2) 2_655
O5 P1 1.5225(18) 1_545
O5 Na 2.426(2) 5_665
O6 Fe1 2.1504(19) 2_665
O6 Na 2.421(2) 4_645
O7 P1 1.501(2) 5_665
O7 Fe1 2.102(2) 3
